data_7063249
loop_
_publ_author_name
'Cao, Phuong-Lien Doan'
'Wu, Zhiyuan'
'Nalaoh, Phattananawee'
'Lindsey, Jonathan S.'

_publ_section_title
;
 Molecular designs with PEG groups for water-solubilization of sparsely
 substituted porphyrins
;
_journal_issue 24
_journal_name_full 'New Journal of Chemistry'
_journal_page_first 11140
_journal_page_last 11152
_journal_paper_doi 10.1039/D4NJ01178C
_journal_volume 48
_journal_year 2024
_chemical_formula_moiety 'C52 H44 N4 O6 Zn'
_chemical_formula_sum 'C52 H44 N4 O6 Zn'
_chemical_formula_weight 886.28
_space_group_crystal_system monoclinic
_space_group_IT_number 14
_space_group_name_Hall '-P 2yn'
_space_group_name_H-M_alt 'P 1 21/n 1'
_atom_sites_solution_hydrogens geom
_atom_sites_solution_primary dual
_audit_creation_date 2024-04-04
_audit_creation_method
;
Olex2 1.5
(compiled 2024.02.16 svn.r378c4104 for OlexSys, GUI svn.r6928)
;
_audit_update_record
;
2024-05-30 deposited with the CCDC.	2024-05-31 downloaded from the CCDC.
;
_cell_angle_alpha 90
_cell_angle_beta 95.778(2)
_cell_angle_gamma 90
_cell_formula_units_Z 2
_cell_length_a 10.0085(5)
_cell_length_b 17.5831(9)
_cell_length_c 12.4044(7)
_cell_measurement_reflns_used 9758
_cell_measurement_temperature 100(2)
_cell_measurement_theta_max 27.52
_cell_measurement_theta_min 2.35
_cell_volume 2171.8(2)
_computing_cell_refinement 'SAINT V8.40B (?, 2016)'
_computing_data_collection 'APEX4 and SAINT (Bruker, 2021)'
_computing_data_reduction 'SAINT V8.40B (?, 2016)'
_computing_molecular_graphics 'Olex2 1.5 (Dolomanov et al., 2009)'
_computing_publication_material 'Olex2 1.5 (Dolomanov et al., 2009)'
_computing_structure_refinement 'XL  (Sheldrick, 2008)'
_computing_structure_solution 'SHELXT 2018/2 (Sheldrick, 2018)'
_diffrn_ambient_temperature 100.00
_diffrn_measured_fraction_theta_full 0.999
_diffrn_measured_fraction_theta_max 0.999
_diffrn_measurement_device_type 'Bruker D8 Venture'
_diffrn_measurement_method '\f and \w scans'
_diffrn_radiation_type MoK\a
_diffrn_radiation_wavelength 0.71073
_diffrn_reflns_av_R_equivalents 0.0399
_diffrn_reflns_av_unetI/netI 0.0237
_diffrn_reflns_Laue_measured_fraction_full 0.999
_diffrn_reflns_Laue_measured_fraction_max 0.999
_diffrn_reflns_limit_h_max 12
_diffrn_reflns_limit_h_min -12
_diffrn_reflns_limit_k_max 22
_diffrn_reflns_limit_k_min -22
_diffrn_reflns_limit_l_max 15
_diffrn_reflns_limit_l_min -15
_diffrn_reflns_number 37231
_diffrn_reflns_point_group_measured_fraction_full 0.999
_diffrn_reflns_point_group_measured_fraction_max 0.999
_diffrn_reflns_theta_full 25.242
_diffrn_reflns_theta_max 27.100
_diffrn_reflns_theta_min 2.351
_diffrn_source_current 1.4
_diffrn_source_power 0.07
_diffrn_source_voltage 50.0
_diffrn_standards_number 0
_exptl_absorpt_coefficient_mu 0.622
_exptl_absorpt_correction_T_max 0.7456
_exptl_absorpt_correction_T_min 0.6797
_exptl_absorpt_correction_type multi-scan
_exptl_absorpt_process_details
;
SADABS-2016/2 (Bruker,2016/2) was used for absorption correction.
wR2(int) was 0.0964 before and 0.0555 after correction.
The Ratio of minimum to maximum transmission is 0.9116.
The \l/2 correction factor is Not present.
;
_exptl_crystal_colour 'clear dark red'
_exptl_crystal_colour_lustre clear
_exptl_crystal_colour_modifier dark
_exptl_crystal_colour_primary red
_exptl_crystal_density_diffrn 1.355
_exptl_crystal_description prism
_exptl_crystal_F_000 924
_exptl_crystal_size_max 0.266
_exptl_crystal_size_mid 0.161
_exptl_crystal_size_min 0.065
_refine_diff_density_max 1.237
_refine_diff_density_min -0.313
_refine_diff_density_rms 0.057
_refine_ls_extinction_method none
_refine_ls_goodness_of_fit_ref 1.036
_refine_ls_hydrogen_treatment constr
_refine_ls_matrix_type full
_refine_ls_number_parameters 304
_refine_ls_number_reflns 4782
_refine_ls_number_restraints 0
_refine_ls_restrained_S_all 1.036
_refine_ls_R_factor_all 0.0353
_refine_ls_R_factor_gt 0.0334
_refine_ls_shift/su_max 0.000
_refine_ls_shift/su_mean 0.000
_refine_ls_structure_factor_coef Fsqd
_refine_ls_weighting_details 'w=1/[\s^2^(Fo^2^)+(0.0390P)^2^+2.0399P] where P=(Fo^2^+2Fc^2^)/3'
_refine_ls_weighting_scheme calc
_refine_ls_wR_factor_gt 0.0865
_refine_ls_wR_factor_ref 0.0880
_reflns_Friedel_coverage 0.000
_reflns_number_gt 4520
_reflns_number_total 4782
_reflns_threshold_expression 'I > 2\s(I)'
_cod_data_source_file d4nj01178c2.cif
_cod_data_source_block mo_ncsu_pn48_3_0m
_cod_depositor_comments 'Adding full bibliography for 7063249.cif.'
_cod_database_code 7063249
_shelx_shelxl_version_number 2019/1
_shelx_space_group_comment
;
The symmetry employed for this shelxl refinement is uniquely defined
by the following loop, which should always be used as a source of
symmetry information in preference to the above space-group names.
They are only intended as comments.
;
_shelx_estimated_absorpt_t_max 0.961
_shelx_estimated_absorpt_t_min 0.852
_olex2_refinement_description
;
1. Fixed Uiso
 At 1.2 times of:
  All C(H) groups, All C(H,H) groups, All C(H,H,H,H) groups
2. Others
 Fixed Sof: C9(0.6) C10(0.6) H10(0.6) H26C(0.6) H26D(0.6) H26A(0.4) H26B(0.4)
 C21(0.4) C28(0.4) H28(0.4)
3.a Secondary CH2 refined with riding coordinates:
 C8(H8A,H8B), C22(H22A,H22B), C23(H23A,H23B), C24(H24A,H24B), C25(H25A,H25B),
 C26(H26C,H26D), C26(H26A,H26B)
3.b Aromatic/amide H refined with riding coordinates:
 C4(H4), C5(H5), C12(H12), C13(H13), C16(H16), C18(H18), C19(H19), C20(H20)
3.c :
 C7(H7), C10(H10), C28(H28)
;
_olex2_submission_special_instructions 'No special instructions were received'

loop_
_space_group_symop_operation_xyz
'x, y, z'
'-x+1/2, y+1/2, -z+1/2'
'-x, -y, -z'
'x-1/2, -y-1/2, z-1/2'

loop_
_atom_site_label
_atom_site_type_symbol
_atom_site_fract_x
_atom_site_fract_y
_atom_site_fract_z
_atom_site_U_iso_or_equiv
_atom_site_adp_type
_atom_site_occupancy
_atom_site_site_symmetry_order
_atom_site_calc_flag
_atom_site_refinement_flags_posn
_atom_site_refinement_flags_adp
_atom_site_refinement_flags_occupancy
_atom_site_disorder_assembly
_atom_site_disorder_group
Zn2 Zn 0.500000 0.500000 0.500000 0.01242(8) Uani 1 2 d S . P . .
O1 O 0.64332(14) 0.51431(7) 0.92973(10) 0.0244(3) Uani 1 1 d . . . . .
O2 O 0.47803(12) 0.38001(7) 0.59080(10) 0.0237(3) Uani 1 1 d . . . . .
O4 O 0.56730(12) 0.74920(6) 0.76048(9) 0.0198(2) Uani 1 1 d . . . . .
N2 N 0.39002(12) 0.55516(7) 0.60755(9) 0.0117(2) Uani 1 1 d . . . . .
N3 N 0.67103(12) 0.52348(7) 0.59913(10) 0.0120(2) Uani 1 1 d . . . . .
C1 C 0.79759(15) 0.49891(8) 0.58386(12) 0.0122(3) Uani 1 1 d . . . . .
C2 C 0.68098(14) 0.56198(8) 0.69556(12) 0.0132(3) Uani 1 1 d . . . . .
C3 C 0.60252(15) 0.71287(9) 0.85734(13) 0.0175(3) Uani 1 1 d . . . . .
C4 C 0.63684(17) 0.75002(10) 0.95565(14) 0.0231(3) Uani 1 1 d . . . . .
H4 H 0.632570 0.803876 0.960333 0.028 Uiso 1 1 calc R U . . .
C5 C 0.67741(17) 0.70642(11) 1.04660(14) 0.0262(4) Uani 1 1 d . . . . .
H5 H 0.702916 0.731384 1.113430 0.031 Uiso 1 1 calc R U . . .
C6 C 0.42286(17) 0.85066(9) 0.81233(14) 0.0227(3) Uani 1 1 d . . . . .
C7 C 0.32582(18) 0.87031(10) 0.85206(16) 0.0280(4) Uani 1 1 d . . . . .
H7 H 0.247961 0.886081 0.883940 0.034 Uiso 1 1 calc R U . . .
C8 C 0.54469(17) 0.82964(9) 0.76224(15) 0.0233(3) Uani 1 1 d . . . . .
H8A H 0.537296 0.849150 0.687016 0.028 Uiso 1 1 calc R U . . .
H8B H 0.623189 0.854468 0.802680 0.028 Uiso 1 1 calc R U . . .
C9 C 0.7012(3) 0.38869(19) 0.9797(2) 0.0283(6) Uani 0.6 1 d . . P A 1
C10 C 0.7091(4) 0.3251(2) 0.9512(3) 0.0418(9) Uani 0.6 1 d . . P A 1
H10 H 0.715515 0.273797 0.928260 0.050 Uiso 0.6 1 calc R U P A 1
C11 C 0.64504(16) 0.59184(9) 0.94403(13) 0.0186(3) Uani 1 1 d . . . . .
C12 C 0.68180(17) 0.62786(11) 1.04285(13) 0.0237(3) Uani 1 1 d . . . . .
H12 H 0.709200 0.599080 1.106055 0.028 Uiso 1 1 calc R U . . .
C13 C 0.32814(15) 0.62887(8) 0.74799(12) 0.0142(3) Uani 1 1 d . . . . .
H13 H 0.334257 0.657817 0.812964 0.017 Uiso 1 1 calc R U . . .
C14 C 0.57329(15) 0.59405(8) 0.74390(11) 0.0131(3) Uani 1 1 d . . . . .
C15 C 0.25477(14) 0.56871(8) 0.59290(11) 0.0122(3) Uani 1 1 d . . . . .
C16 C 0.21486(15) 0.61449(8) 0.68117(12) 0.0140(3) Uani 1 1 d . . . . .
H16 H 0.126550 0.631254 0.690585 0.017 Uiso 1 1 calc R U . . .
C17 C 0.60623(14) 0.63360(9) 0.85015(12) 0.0150(3) Uani 1 1 d . . . . .
C18 C 0.89130(15) 0.52320(9) 0.67332(12) 0.0154(3) Uani 1 1 d . . . . .
H18 H 0.985077 0.513325 0.682522 0.018 Uiso 1 1 calc R U . . .
C19 C 0.81976(15) 0.56286(9) 0.74173(12) 0.0164(3) Uani 1 1 d . . . . .
H19 H 0.854189 0.586676 0.807471 0.020 Uiso 1 1 calc R U . . .
C20 C 0.83150(14) 0.45647(8) 0.49548(12) 0.0126(3) Uani 1 1 d . . . . .
H20 H 0.923513 0.443231 0.495406 0.015 Uiso 1 1 calc R U . . .
C22 C 0.4877(2) 0.31055(11) 0.52984(18) 0.0374(5) Uani 1 1 d . . . . .
H22A H 0.574478 0.307827 0.498109 0.045 Uiso 1 1 calc R U . . .
H22B H 0.413647 0.306925 0.470834 0.045 Uiso 1 1 calc R U . . .
C23 C 0.4773(3) 0.24789(13) 0.6127(2) 0.0519(6) Uani 1 1 d . . . . .
H23A H 0.519737 0.200332 0.590314 0.062 Uiso 1 1 calc R U . . .
H23B H 0.382565 0.237506 0.624128 0.062 Uiso 1 1 calc R U . . .
C24 C 0.5542(2) 0.28136(13) 0.71438(19) 0.0442(6) Uani 1 1 d . . . . .
H24A H 0.514927 0.264213 0.780384 0.053 Uiso 1 1 calc R U . . .
H24B H 0.649938 0.266349 0.719812 0.053 Uiso 1 1 calc R U . . .
C25 C 0.5389(2) 0.36679(12) 0.69971(18) 0.0395(5) Uani 1 1 d . . . . .
H25A H 0.481379 0.387719 0.752979 0.047 Uiso 1 1 calc R U . . .
H25B H 0.627789 0.391867 0.710694 0.047 Uiso 1 1 calc R U . . .
C26 C 0.69301(18) 0.46817(11) 1.01948(14) 0.0256(4) Uani 1 1 d . . . . .
H26C H 0.631842 0.470936 1.077306 0.031 Uiso 0.6 1 calc R U P A 1
H26D H 0.782935 0.486066 1.049493 0.031 Uiso 0.6 1 calc R U P A 1
H26A H 0.675420 0.413792 1.002917 0.031 Uiso 0.4 1 calc R U P A -2
H26B H 0.648298 0.481841 1.084447 0.031 Uiso 0.4 1 calc R U P A -2
C27 C 0.43788(14) 0.59158(8) 0.70115(11) 0.0122(3) Uani 1 1 d . . . . .
C21 C 0.8402(5) 0.4822(3) 1.0392(4) 0.0361(11) Uani 0.4 1 d . . P A -2
C28 C 0.9564(6) 0.4947(4) 1.0541(5) 0.0507(17) Uani 0.4 1 d . . P A -2
H28 H 1.050007 0.504773 1.066050 0.061 Uiso 0.4 1 calc R U P A -2

loop_
_atom_site_aniso_label
_atom_site_aniso_U_11
_atom_site_aniso_U_22
_atom_site_aniso_U_33
_atom_site_aniso_U_23
_atom_site_aniso_U_13
_atom_site_aniso_U_12
Zn2 0.00867(12) 0.01655(13) 0.01200(13) -0.00395(8) 0.00084(9) 0.00098(8)
O1 0.0348(7) 0.0210(6) 0.0161(5) 0.0025(4) -0.0036(5) 0.0004(5)
O2 0.0254(6) 0.0198(6) 0.0269(6) 0.0038(5) 0.0075(5) 0.0024(5)
O4 0.0248(6) 0.0135(5) 0.0210(5) -0.0032(4) 0.0026(4) 0.0006(4)
N2 0.0105(5) 0.0128(6) 0.0117(5) -0.0008(4) 0.0011(4) 0.0002(4)
N3 0.0110(6) 0.0124(6) 0.0126(6) -0.0014(5) 0.0013(4) 0.0005(4)
C1 0.0109(7) 0.0109(6) 0.0146(7) 0.0017(5) 0.0005(5) -0.0004(5)
C2 0.0128(7) 0.0124(6) 0.0141(6) -0.0005(5) -0.0003(5) -0.0013(5)
C3 0.0140(7) 0.0195(7) 0.0191(7) -0.0044(6) 0.0028(6) -0.0009(6)
C4 0.0211(8) 0.0224(8) 0.0260(8) -0.0118(7) 0.0029(6) -0.0031(6)
C5 0.0224(8) 0.0363(10) 0.0195(8) -0.0139(7) -0.0001(6) -0.0032(7)
C6 0.0219(8) 0.0166(7) 0.0293(8) -0.0039(6) 0.0009(7) -0.0023(6)
C7 0.0198(8) 0.0255(9) 0.0387(10) -0.0071(7) 0.0031(7) -0.0007(7)
C8 0.0242(8) 0.0140(7) 0.0328(9) -0.0026(6) 0.0075(7) -0.0007(6)
C9 0.0321(16) 0.0344(17) 0.0183(13) 0.0066(12) 0.0020(11) 0.0088(13)
C10 0.060(2) 0.0318(18) 0.0314(17) -0.0007(14) -0.0045(16) 0.0171(16)
C11 0.0165(7) 0.0225(8) 0.0167(7) -0.0030(6) 0.0017(6) -0.0014(6)
C12 0.0224(8) 0.0337(9) 0.0146(7) -0.0031(6) -0.0004(6) -0.0006(7)
C13 0.0155(7) 0.0134(6) 0.0142(6) -0.0021(5) 0.0038(5) 0.0002(5)
C14 0.0150(7) 0.0118(6) 0.0124(6) -0.0009(5) 0.0007(5) -0.0012(5)
C15 0.0122(6) 0.0105(6) 0.0142(6) 0.0016(5) 0.0032(5) 0.0011(5)
C16 0.0125(7) 0.0136(6) 0.0166(7) -0.0005(5) 0.0045(5) 0.0013(5)
C17 0.0124(7) 0.0186(7) 0.0141(7) -0.0047(5) 0.0017(5) -0.0007(5)
C18 0.0112(7) 0.0163(7) 0.0182(7) -0.0006(6) -0.0009(5) -0.0007(5)
C19 0.0137(7) 0.0173(7) 0.0175(7) -0.0035(6) -0.0020(5) -0.0014(5)
C20 0.0094(6) 0.0125(6) 0.0161(7) 0.0015(5) 0.0020(5) 0.0008(5)
C22 0.0526(13) 0.0182(9) 0.0442(11) 0.0039(8) 0.0183(10) 0.0013(8)
C23 0.0659(16) 0.0236(10) 0.0692(16) 0.0155(10) 0.0215(13) 0.0022(10)
C24 0.0431(12) 0.0407(12) 0.0523(13) 0.0248(10) 0.0217(10) 0.0148(10)
C25 0.0354(11) 0.0371(11) 0.0450(12) 0.0220(9) -0.0015(9) -0.0017(9)
C26 0.0274(9) 0.0301(9) 0.0190(8) 0.0074(7) 0.0012(7) 0.0036(7)
C27 0.0140(7) 0.0109(6) 0.0121(6) 0.0000(5) 0.0027(5) 0.0002(5)
C21 0.033(3) 0.046(3) 0.029(2) 0.017(2) 0.003(2) 0.015(2)
C28 0.030(3) 0.081(5) 0.040(3) 0.023(3) -0.001(2) 0.014(3)

loop_
_atom_type_symbol
_atom_type_description
_atom_type_scat_dispersion_real
_atom_type_scat_dispersion_imag
_atom_type_scat_source
C C 0.0033 0.0016 'International Tables Vol C Tables 4.2.6.8 and 6.1.1.4'
H H 0.0000 0.0000 'International Tables Vol C Tables 4.2.6.8 and 6.1.1.4'
N N 0.0061 0.0033 'International Tables Vol C Tables 4.2.6.8 and 6.1.1.4'
O O 0.0106 0.0060 'International Tables Vol C Tables 4.2.6.8 and 6.1.1.4'
Zn Zn 0.2839 1.4301 'International Tables Vol C Tables 4.2.6.8 and 6.1.1.4'

loop_
_exptl_crystal_face_index_h
_exptl_crystal_face_index_k
_exptl_crystal_face_index_l
_exptl_crystal_face_perp_dist
-1.00 -1.00 -1.00 0.0780
-1.00 0.00 1.00 0.0430
0.00 -1.00 -1.00 0.0660
0.00 1.00 1.00 0.0170
0.00 -1.00 1.00 0.0260
0.00 1.00 -1.00 0.0320
1.00 1.00 1.00 0.0860
1.00 -1.00 -1.00 0.1020
1.00 0.00 -1.00 0.1120

loop_
_geom_angle_atom_site_label_1
_geom_angle_atom_site_label_2
_geom_angle_atom_site_label_3
_geom_angle
_geom_angle_site_symmetry_1
_geom_angle_site_symmetry_3
_geom_angle_publ_flag
O2 Zn2 O2 180.0 . 3_666 ?
N2 Zn2 O2 91.70(4) 3_666 3_666 ?
N2 Zn2 O2 88.30(4) . 3_666 ?
N2 Zn2 O2 88.30(4) 3_666 . ?
N2 Zn2 O2 91.70(4) . . ?
N2 Zn2 N2 180.00(5) 3_666 . ?
N3 Zn2 O2 90.34(5) 3_666 3_666 ?
N3 Zn2 O2 89.66(5) 3_666 . ?
N3 Zn2 O2 90.34(5) . . ?
N3 Zn2 O2 89.66(5) . 3_666 ?
N3 Zn2 N2 90.86(5) . 3_666 ?
N3 Zn2 N2 89.14(5) . . ?
N3 Zn2 N2 89.14(5) 3_666 3_666 ?
N3 Zn2 N2 90.86(5) 3_666 . ?
N3 Zn2 N3 180.0 . 3_666 ?
C11 O1 C26 117.68(13) . . ?
C22 O2 Zn2 118.74(10) . . ?
C25 O2 Zn2 121.87(11) . . ?
C25 O2 C22 108.03(15) . . ?
C3 O4 C8 118.17(13) . . ?
C15 N2 Zn2 125.66(9) . . ?
C15 N2 C27 106.74(12) . . ?
C27 N2 Zn2 127.32(10) . . ?
C1 N3 Zn2 125.64(10) . . ?
C1 N3 C2 106.85(12) . . ?
C2 N3 Zn2 127.40(10) . . ?
N3 C1 C18 109.80(13) . . ?
N3 C1 C20 125.35(13) . . ?
C20 C1 C18 124.84(14) . . ?
N3 C2 C14 125.48(13) . . ?
N3 C2 C19 109.47(13) . . ?
C14 C2 C19 125.03(13) . . ?
O4 C3 C4 124.41(15) . . ?
O4 C3 C17 114.43(13) . . ?
C4 C3 C17 121.12(15) . . ?
C3 C4 H4 120.8 . . ?
C5 C4 C3 118.49(16) . . ?
C5 C4 H4 120.8 . . ?
C4 C5 H5 119.0 . . ?
C12 C5 C4 122.08(15) . . ?
C12 C5 H5 119.0 . . ?
C7 C6 C8 177.59(18) . . ?
C6 C7 H7 180.0 . . ?
O4 C8 C6 113.18(14) . . ?
O4 C8 H8A 108.9 . . ?
O4 C8 H8B 108.9 . . ?
C6 C8 H8A 108.9 . . ?
C6 C8 H8B 108.9 . . ?
H8A C8 H8B 107.8 . . ?
C10 C9 C26 178.1(3) . . ?
C9 C10 H10 180.0 . . ?
O1 C11 C12 124.20(15) . . ?
O1 C11 C17 114.49(13) . . ?
C12 C11 C17 121.31(15) . . ?
C5 C12 C11 118.44(16) . . ?
C5 C12 H12 120.8 . . ?
C11 C12 H12 120.8 . . ?
C16 C13 H13 126.6 . . ?
C16 C13 C27 106.89(13) . . ?
C27 C13 H13 126.6 . . ?
C2 C14 C17 116.89(13) . . ?
C2 C14 C27 125.40(13) . . ?
C27 C14 C17 117.71(13) . . ?
N2 C15 C16 109.94(12) . . ?
N2 C15 C20 125.01(13) . 3_666 ?
C20 C15 C16 125.03(13) 3_666 . ?
C13 C16 C15 106.74(13) . . ?
C13 C16 H16 126.6 . . ?
C15 C16 H16 126.6 . . ?
C3 C17 C11 118.53(14) . . ?
C3 C17 C14 120.97(14) . . ?
C11 C17 C14 120.48(14) . . ?
C1 C18 H18 126.6 . . ?
C19 C18 C1 106.85(13) . . ?
C19 C18 H18 126.6 . . ?
C2 C19 H19 126.5 . . ?
C18 C19 C2 107.01(13) . . ?
C18 C19 H19 126.5 . . ?
C1 C20 C15 127.27(13) . 3_666 ?
C1 C20 H20 116.4 . . ?
C15 C20 H20 116.4 3_666 . ?
O2 C22 H22A 110.9 . . ?
O2 C22 H22B 110.9 . . ?
O2 C22 C23 104.27(17) . . ?
H22A C22 H22B 108.9 . . ?
C23 C22 H22A 110.9 . . ?
C23 C22 H22B 110.9 . . ?
C22 C23 H23A 111.3 . . ?
C22 C23 H23B 111.3 . . ?
C22 C23 C24 102.50(18) . . ?
H23A C23 H23B 109.2 . . ?
C24 C23 H23A 111.3 . . ?
C24 C23 H23B 111.3 . . ?
C23 C24 H24A 110.9 . . ?
C23 C24 H24B 110.9 . . ?
H24A C24 H24B 108.9 . . ?
C25 C24 C23 104.23(18) . . ?
C25 C24 H24A 110.9 . . ?
C25 C24 H24B 110.9 . . ?
O2 C25 C24 107.41(19) . . ?
O2 C25 H25A 110.2 . . ?
O2 C25 H25B 110.2 . . ?
C24 C25 H25A 110.2 . . ?
C24 C25 H25B 110.2 . . ?
H25A C25 H25B 108.5 . . ?
O1 C26 C9 107.60(16) . . ?
O1 C26 H26C 110.2 . . ?
O1 C26 H26D 110.2 . . ?
O1 C26 H26A 110.3 . . ?
O1 C26 H26B 110.3 . . ?
O1 C26 C21 107.2(2) . . ?
C9 C26 H26C 110.2 . . ?
C9 C26 H26D 110.2 . . ?
H26C C26 H26D 108.5 . . ?
H26A C26 H26B 108.5 . . ?
C21 C26 H26A 110.3 . . ?
C21 C26 H26B 110.3 . . ?
N2 C27 C13 109.68(12) . . ?
N2 C27 C14 125.18(13) . . ?
C14 C27 C13 125.12(13) . . ?
C28 C21 C26 178.7(6) . . ?
C21 C28 H28 180.0 . . ?

loop_
_geom_bond_atom_site_label_1
_geom_bond_atom_site_label_2
_geom_bond_distance
_geom_bond_site_symmetry_2
_geom_bond_publ_flag
Zn2 O2 2.4122(12) 3_666 ?
Zn2 O2 2.4121(12) . ?
Zn2 N2 2.0562(12) 3_666 ?
Zn2 N2 2.0562(12) . ?
Zn2 N3 2.0466(12) 3_666 ?
Zn2 N3 2.0466(12) . ?
O1 C11 1.375(2) . ?
O1 C26 1.4261(19) . ?
O2 C22 1.445(2) . ?
O2 C25 1.444(2) . ?
O4 C3 1.3751(19) . ?
O4 C8 1.4329(18) . ?
N2 C15 1.3684(18) . ?
N2 C27 1.3694(18) . ?
N3 C1 1.3694(19) . ?
N3 C2 1.3693(18) . ?
C1 C18 1.444(2) . ?
C1 C20 1.396(2) . ?
C2 C14 1.403(2) . ?
C2 C19 1.448(2) . ?
C3 C4 1.395(2) . ?
C3 C17 1.397(2) . ?
C4 H4 0.9500 . ?
C4 C5 1.390(3) . ?
C5 H5 0.9500 . ?
C5 C12 1.383(3) . ?
C6 C7 1.184(3) . ?
C6 C8 1.470(2) . ?
C7 H7 0.9500 . ?
C8 H8A 0.9900 . ?
C8 H8B 0.9900 . ?
C9 C10 1.178(5) . ?
C9 C26 1.487(4) . ?
C10 H10 0.9500 . ?
C11 C12 1.396(2) . ?
C11 C17 1.398(2) . ?
C12 H12 0.9500 . ?
C13 H13 0.9500 . ?
C13 C16 1.359(2) . ?
C13 C27 1.450(2) . ?
C14 C17 1.4973(19) . ?
C14 C27 1.405(2) . ?
C15 C16 1.4472(19) . ?
C15 C20 1.397(2) 3_666 ?
C16 H16 0.9500 . ?
C18 H18 0.9500 . ?
C18 C19 1.357(2) . ?
C19 H19 0.9500 . ?
C20 H20 0.9500 . ?
C22 H22A 0.9900 . ?
C22 H22B 0.9900 . ?
C22 C23 1.518(3) . ?
C23 H23A 0.9900 . ?
C23 H23B 0.9900 . ?
C23 C24 1.528(4) . ?
C24 H24A 0.9900 . ?
C24 H24B 0.9900 . ?
C24 C25 1.519(3) . ?
C25 H25A 0.9900 . ?
C25 H25B 0.9900 . ?
C26 H26C 0.9900 . ?
C26 H26D 0.9900 . ?
C26 H26A 0.9900 . ?
C26 H26B 0.9900 . ?
C26 C21 1.490(6) . ?
C21 C28 1.180(9) . ?
C28 H28 0.9500 . ?

loop_
_geom_torsion_atom_site_label_1
_geom_torsion_atom_site_label_2
_geom_torsion_atom_site_label_3
_geom_torsion_atom_site_label_4
_geom_torsion
_geom_torsion_site_symmetry_1
_geom_torsion_site_symmetry_2
_geom_torsion_site_symmetry_3
_geom_torsion_site_symmetry_4
_geom_torsion_publ_flag
Zn2 O2 C22 C23 176.95(14) . . . . ?
Zn2 O2 C25 C24 -157.78(12) . . . . ?
Zn2 N2 C15 C16 -175.10(9) . . . . ?
Zn2 N2 C15 C20 3.6(2) . . . 3_666 ?
Zn2 N2 C27 C13 174.79(9) . . . . ?
Zn2 N2 C27 C14 -3.7(2) . . . . ?
Zn2 N3 C1 C18 -176.83(10) . . . . ?
Zn2 N3 C1 C20 2.9(2) . . . . ?
Zn2 N3 C2 C14 -1.1(2) . . . . ?
Zn2 N3 C2 C19 177.37(10) . . . . ?
O1 C11 C12 C5 -179.10(16) . . . . ?
O1 C11 C17 C3 178.83(14) . . . . ?
O1 C11 C17 C14 -2.9(2) . . . . ?
O2 C22 C23 C24 -36.9(2) . . . . ?
O4 C3 C4 C5 -176.62(15) . . . . ?
O4 C3 C17 C11 178.08(13) . . . . ?
O4 C3 C17 C14 -0.2(2) . . . . ?
N2 C15 C16 C13 0.72(16) . . . . ?
N3 C1 C18 C19 -0.36(17) . . . . ?
N3 C1 C20 C15 0.1(2) . . . 3_666 ?
N3 C2 C14 C17 179.75(13) . . . . ?
N3 C2 C14 C27 0.2(2) . . . . ?
N3 C2 C19 C18 -1.35(17) . . . . ?
C1 N3 C2 C14 -177.39(14) . . . . ?
C1 N3 C2 C19 1.10(16) . . . . ?
C1 C18 C19 C2 1.00(17) . . . . ?
C2 N3 C1 C18 -0.48(16) . . . . ?
C2 N3 C1 C20 179.29(13) . . . . ?
C2 C14 C17 C3 106.86(17) . . . . ?
C2 C14 C17 C11 -71.37(19) . . . . ?
C2 C14 C27 N2 2.4(2) . . . . ?
C2 C14 C27 C13 -175.91(14) . . . . ?
C3 O4 C8 C6 -69.21(19) . . . . ?
C3 C4 C5 C12 -1.4(3) . . . . ?
C4 C3 C17 C11 0.1(2) . . . . ?
C4 C3 C17 C14 -178.17(14) . . . . ?
C4 C5 C12 C11 0.5(3) . . . . ?
C8 O4 C3 C4 -9.7(2) . . . . ?
C8 O4 C3 C17 172.38(13) . . . . ?
C11 O1 C26 C9 -171.14(18) . . . . ?
C11 O1 C26 C21 -67.6(3) . . . . ?
C12 C11 C17 C3 -1.1(2) . . . . ?
C12 C11 C17 C14 177.16(14) . . . . ?
C14 C2 C19 C18 177.16(14) . . . . ?
C15 N2 C27 C13 0.66(16) . . . . ?
C15 N2 C27 C14 -177.87(13) . . . . ?
C16 C13 C27 N2 -0.22(16) . . . . ?
C16 C13 C27 C14 178.31(14) . . . . ?
C17 C3 C4 C5 1.1(2) . . . . ?
C17 C11 C12 C5 0.8(2) . . . . ?
C17 C14 C27 N2 -177.17(13) . . . . ?
C17 C14 C27 C13 4.5(2) . . . . ?
C18 C1 C20 C15 179.80(14) . . . 3_666 ?
C19 C2 C14 C17 1.5(2) . . . . ?
C19 C2 C14 C27 -178.08(14) . . . . ?
C20 C1 C18 C19 179.87(14) . . . . ?
C20 C15 C16 C13 -177.94(14) 3_666 . . . ?
C22 O2 C25 C24 -14.9(2) . . . . ?
C22 C23 C24 C25 27.5(2) . . . . ?
C23 C24 C25 O2 -8.8(2) . . . . ?
C25 O2 C22 C23 32.7(2) . . . . ?
C26 O1 C11 C12 -5.5(2) . . . . ?
C26 O1 C11 C17 174.54(14) . . . . ?
C27 N2 C15 C16 -0.84(16) . . . . ?
C27 N2 C15 C20 177.82(13) . . . 3_666 ?
C27 C13 C16 C15 -0.29(16) . . . . ?
C27 C14 C17 C3 -73.54(19) . . . . ?
C27 C14 C17 C11 108.22(16) . . . . ?
